data_1531904
loop_
_publ_author_name
'Mozharivsky, Yu.'
'Kaczorowski, D.'
'Franzen, H.F.'

_publ_section_title
;
 Symmetry-breaking transitions in Ho Cu As2-x Px and Er Cu As2-x Px (x = 0
 - 2): crystal structure, application of Landau theory, magnetic and
 electrical properties
;
_journal_name_full 'Zeitschrift fuer Anorganische und Allgemeine Chemie'
_journal_page_first 2163
_journal_page_last 2172
_journal_volume 627
_journal_year 2001
_chemical_formula_sum 'Cu Ho P2'
_chemical_name_systematic 'Ho Cu P2'
_space_group_IT_number 67
_symmetry_space_group_name_Hall '-C 2a 2'
_symmetry_space_group_name_H-M 'C m m a'
_cell_angle_alpha 90
_cell_angle_beta 90
_cell_angle_gamma 90
_cell_formula_units_Z 4
_cell_length_a 5.273
_cell_length_b 5.305
_cell_length_c 9.645
_cell_volume 269.802
_citation_journal_id_ASTM ZAACAB
_cod_data_source_file Mozharivsky_ZAACAB_2001_28.cif
_cod_data_source_block Cu1Ho1P2
_cod_original_cell_volume 269.8021
_cod_original_formula_sum 'Cu1 Ho1 P2'
_cod_database_code 1531904

loop_
_symmetry_equiv_pos_as_xyz
x,y,z
-x+1/2,-y,z
x,-y,-z
-x+1/2,y,-z
-x,-y,-z
x-1/2,y,-z
-x,y,z
x-1/2,-y,z
x+1/2,y+1/2,z
-x+1,-y+1/2,z
x+1/2,-y+1/2,-z
-x+1,y+1/2,-z
-x+1/2,-y+1/2,-z
x,y+1/2,-z
-x+1/2,y+1/2,z
x,-y+1/2,z

loop_
_atom_site_label
_atom_site_type_symbol
_atom_site_fract_x
_atom_site_fract_y
_atom_site_fract_z
_atom_site_occupancy
_atom_site_U_iso_or_equiv
Cu1 Cu+3 0.25 0 0.5 1 0.0
P2 P-3 0.25 0 0 1 0.0
Ho1 Ho+3 0 0.25 0.235 1 0.0
P1 P-3 0 0.25 0.6597 1 0.0
